data_1546668
loop_
_publ_author_name
'Bentivoglio, Gino'
'Laus, Gerhard'
'Kahlenberg, Volker'
'R\"oder, Thomas'
'Schottenberger, Herwig'

_publ_section_title
;
 1-Allyl-2-methylpyridinium chloride
;
_journal_coeditor_code HB4138
_journal_issue 4
_journal_name_full IUCrData
_journal_page_first x170598
_journal_paper_doi 10.1107/S2414314617005983
_journal_volume 2
_journal_year 2017
_chemical_formula_iupac 'C9 H12 N +, Cl -'
_chemical_formula_moiety 'C9 H12 N +, Cl -'
_chemical_formula_sum 'C9 H12 Cl N'
_chemical_formula_weight 169.65
_chemical_name_systematic
;
1-Allyl-2-methylpyridinium chloride
;
_space_group_IT_number 2
_symmetry_cell_setting triclinic
_symmetry_space_group_name_Hall '-P 1'
_symmetry_space_group_name_H-M 'P -1'
_atom_sites_solution_hydrogens geom
_atom_sites_solution_primary direct
_atom_sites_solution_secondary difmap
_audit_conform_dict_name cif_core.dic
_audit_conform_dict_version 2.4
_audit_creation_method 'WinGX routine CIF_UPDATE'
_cell_angle_alpha 86.06(2)
_cell_angle_beta 82.118(19)
_cell_angle_gamma 67.102(18)
_cell_formula_units_Z 2
_cell_length_a 6.9617(17)
_cell_length_b 7.5941(19)
_cell_length_c 9.464(2)
_cell_measurement_reflns_used 3556
_cell_measurement_temperature 173(2)
_cell_measurement_theta_max 27.18
_cell_measurement_theta_min 2.17
_cell_volume 456.5(2)
_computing_cell_refinement
;
X-AREA (Stoe & Cie, 1997)
;
_computing_data_collection
;
X-AREA (Stoe & Cie, 1997)
;
_computing_data_reduction
;
X-RED (Stoe & Cie, 1997)
;
_computing_molecular_graphics
;
ORTEP-3 for Windows (Farrugia, 2012)
;
_computing_publication_material
;
Mercury (Macrae <i>et al.</i>,  2008)
;
_computing_structure_refinement
;
SHELXL97 (Sheldrick, 2008)
;
_computing_structure_solution
;
SIR2002 (Burla <i>et al.</i>,  2003)
;
_diffrn_ambient_temperature 173(2)
_diffrn_detector_area_resol_mean 6.67
_diffrn_measured_fraction_theta_full 0.965
_diffrn_measured_fraction_theta_max 0.965
_diffrn_measurement_device '2-circle goniometer'
_diffrn_measurement_device_type 'Stoe IPDS 2'
_diffrn_measurement_method 'rotation method'
_diffrn_radiation_monochromator graphite
_diffrn_radiation_type MoK\a
_diffrn_radiation_wavelength 0.71073
_diffrn_reflns_av_R_equivalents 0.0165
_diffrn_reflns_limit_h_max 8
_diffrn_reflns_limit_h_min -8
_diffrn_reflns_limit_k_max 9
_diffrn_reflns_limit_k_min -8
_diffrn_reflns_limit_l_max 11
_diffrn_reflns_limit_l_min -11
_diffrn_reflns_number 3066
_diffrn_reflns_theta_full 25.35
_diffrn_reflns_theta_max 25.35
_diffrn_reflns_theta_min 2.17
_exptl_absorpt_coefficient_mu 0.354
_exptl_absorpt_correction_T_max 0.9853
_exptl_absorpt_correction_T_min 0.90414
_exptl_absorpt_correction_type multi-scan
_exptl_absorpt_process_details
;
(SADABS; Bruker, 2001)
;
_exptl_crystal_colour colorless
_exptl_crystal_density_diffrn 1.234
_exptl_crystal_density_method 'not measured'
_exptl_crystal_description 'fragment of a plate'
_exptl_crystal_F_000 180
_exptl_crystal_size_max 0.4
_exptl_crystal_size_mid 0.38
_exptl_crystal_size_min 0.1
_refine_diff_density_max 0.186
_refine_diff_density_min -0.166
_refine_ls_extinction_method none
_refine_ls_goodness_of_fit_ref 1.046
_refine_ls_hydrogen_treatment constr
_refine_ls_matrix_type full
_refine_ls_number_parameters 101
_refine_ls_number_reflns 1616
_refine_ls_number_restraints 0
_refine_ls_restrained_S_all 1.046
_refine_ls_R_factor_all 0.0328
_refine_ls_R_factor_gt 0.0276
_refine_ls_shift/su_max 0
_refine_ls_shift/su_mean 0
_refine_ls_structure_factor_coef Fsqd
_refine_ls_weighting_details 'calc w=1/[\s^2^(Fo^2^)+(0.0261P)^2^+0.1555P] where P=(Fo^2^+2Fc^2^)/3'
_refine_ls_weighting_scheme calc
_refine_ls_wR_factor_gt 0.065
_refine_ls_wR_factor_ref 0.0669
_reflns_number_gt 1465
_reflns_number_total 1616
_reflns_threshold_expression I>2\s(I)
_cod_data_source_file hb4138sup1.cif
_cod_data_source_block I
_cod_original_cell_volume 456.48(19)
_cod_database_code 1546668

loop_
_symmetry_equiv_pos_as_xyz
'x, y, z'
'-x, -y, -z'

loop_
_atom_site_type_symbol
_atom_site_label
_atom_site_fract_x
_atom_site_fract_y
_atom_site_fract_z
_atom_site_U_iso_or_equiv
_atom_site_adp_type
_atom_site_calc_flag
_atom_site_refinement_flags
_atom_site_occupancy
_atom_site_symmetry_multiplicity
Cl Cl1 0.89617(6) -0.22917(5) 0.72298(4) 0.02896(12) Uani d . 1 1
N N1 1.00030(18) 0.21870(17) 0.71106(12) 0.0243(3) Uani d . 1 1
C C1 0.6310(2) 0.2941(2) 0.67241(16) 0.0294(3) Uani d . 1 1
H H1 0.6544 0.1621 0.6801 0.035 Uiso calc R 1 1
C C2 1.3379(2) -0.0309(2) 0.68650(17) 0.0314(3) Uani d . 1 1
H H2 1.4525 -0.1182 0.6277 0.038 Uiso calc R 1 1
C C3 1.1628(2) 0.0914(2) 0.62917(16) 0.0281(3) Uani d . 1 1
H H3 1.1553 0.0868 0.5301 0.034 Uiso calc R 1 1
C C4 0.8179(2) 0.3488(2) 0.63906(15) 0.0272(3) Uani d . 1 1
H H4A 0.8591 0.3451 0.5346 0.033 Uiso calc R 1 1
H H4B 0.7789 0.4814 0.67 0.033 Uiso calc R 1 1
C C5 1.0027(2) 0.2277(2) 0.85415(15) 0.0268(3) Uani d . 1 1
C C6 1.1772(2) 0.1022(2) 0.91430(16) 0.0322(3) Uani d . 1 1
H H6 1.1808 0.1042 1.0141 0.039 Uiso calc R 1 1
C C7 0.8237(3) 0.3733(2) 0.94055(16) 0.0350(4) Uani d . 1 1
H H7A 0.8066 0.5014 0.9031 0.052 Uiso calc R 1 1
H H7B 0.8518 0.3622 1.0401 0.052 Uiso calc R 1 1
H H7C 0.6948 0.352 0.9352 0.052 Uiso calc R 1 1
C C8 1.3453(2) -0.0254(2) 0.83142(17) 0.0331(3) Uani d . 1 1
H H8 1.4654 -0.1089 0.8734 0.04 Uiso calc R 1 1
C C9 0.4376(2) 0.4194(2) 0.69139(19) 0.0394(4) Uani d . 1 1
H H9A 0.4102 0.5522 0.6842 0.047 Uiso calc R 1 1
H H9B 0.3246 0.3776 0.7123 0.047 Uiso calc R 1 1

loop_
_atom_site_aniso_label
_atom_site_aniso_U_11
_atom_site_aniso_U_22
_atom_site_aniso_U_33
_atom_site_aniso_U_12
_atom_site_aniso_U_13
_atom_site_aniso_U_23
Cl1 0.02934(19) 0.02856(19) 0.02593(19) -0.00806(14) -0.00311(14) 0.00060(13)
N1 0.0225(6) 0.0264(6) 0.0247(6) -0.0108(5) -0.0011(5) 0.0002(5)
C1 0.0283(7) 0.0250(7) 0.0353(8) -0.0100(6) -0.0063(6) 0.0000(6)
C2 0.0242(7) 0.0315(8) 0.0357(8) -0.0093(6) 0.0026(6) -0.0024(6)
C3 0.0279(7) 0.0321(8) 0.0254(7) -0.0137(6) 0.0012(6) -0.0032(6)
C4 0.0262(7) 0.0275(7) 0.0258(7) -0.0083(6) -0.0038(6) 0.0022(6)
C5 0.0283(7) 0.0299(7) 0.0245(7) -0.0149(6) -0.0001(6) 0.0003(6)
C6 0.0328(8) 0.0390(8) 0.0269(8) -0.0162(7) -0.0059(6) 0.0040(6)
C7 0.0368(8) 0.0370(9) 0.0269(8) -0.0108(7) 0.0006(7) -0.0024(6)
C8 0.0256(7) 0.0358(8) 0.0378(9) -0.0117(6) -0.0071(7) 0.0055(7)
C9 0.0288(8) 0.0333(8) 0.0542(11) -0.0108(7) -0.0037(7) 0.0015(7)

loop_
_atom_type_symbol
_atom_type_description
_atom_type_scat_dispersion_real
_atom_type_scat_dispersion_imag
_atom_type_scat_source
C C 0.0033 0.0016 'International Tables Vol C Tables 4.2.6.8 and 6.1.1.4'
N N 0.0061 0.0033 'International Tables Vol C Tables 4.2.6.8 and 6.1.1.4'
Cl Cl 0.1484 0.1585 'International Tables Vol C Tables 4.2.6.8 and 6.1.1.4'
H H 0 0 'International Tables Vol C Tables 4.2.6.8 and 6.1.1.4'

loop_
_geom_angle_atom_site_label_1
_geom_angle_atom_site_label_2
_geom_angle_atom_site_label_3
_geom_angle
C3 N1 C5 121.20(13)
C3 N1 C4 117.55(13)
C5 N1 C4 121.25(13)
C9 C1 C4 123.20(15)
C9 C1 H1 118.4
C4 C1 H1 118.4
C3 C2 C8 118.97(15)
C3 C2 H2 120.5
C8 C2 H2 120.5
N1 C3 C2 121.21(15)
N1 C3 H3 119.4
C2 C3 H3 119.4
N1 C4 C1 112.07(12)
N1 C4 H4A 109.2
C1 C4 H4A 109.2
N1 C4 H4B 109.2
C1 C4 H4B 109.2
H4A C4 H4B 107.9
N1 C5 C6 118.28(14)
N1 C5 C7 119.86(14)
C6 C5 C7 121.84(14)
C8 C6 C5 120.98(15)
C8 C6 H6 119.5
C5 C6 H6 119.5
C5 C7 H7A 109.5
C5 C7 H7B 109.5
H7A C7 H7B 109.5
C5 C7 H7C 109.5
H7A C7 H7C 109.5
H7B C7 H7C 109.5
C6 C8 C2 119.33(15)
C6 C8 H8 120.3
C2 C8 H8 120.3
C1 C9 H9A 120.0
C1 C9 H9B 120.0
H9A C9 H9B 120.0

loop_
_geom_bond_atom_site_label_1
_geom_bond_atom_site_label_2
_geom_bond_distance
N1 C3 1.351(2)
N1 C5 1.364(2)
N1 C4 1.4882(19)
C1 C9 1.307(2)
C1 C4 1.502(2)
C1 H1 0.9500
C2 C3 1.368(2)
C2 C8 1.383(2)
C2 H2 0.9500
C3 H3 0.9500
C4 H4A 0.9900
C4 H4B 0.9900
C5 C6 1.385(2)
C5 C7 1.489(2)
C6 C8 1.376(2)
C6 H6 0.9500
C7 H7A 0.9800
C7 H7B 0.9800
C7 H7C 0.9800
C8 H8 0.9500
C9 H9A 0.9500
C9 H9B 0.9500

loop_
_geom_hbond_atom_site_label_D
_geom_hbond_atom_site_label_H
_geom_hbond_atom_site_label_A
_geom_hbond_site_symmetry_A
_geom_hbond_distance_DH
_geom_hbond_distance_HA
_geom_hbond_distance_DA
_geom_hbond_angle_DHA
_geom_hbond_publ_flag
C1 H1 Cl1 . 0.95 2.82 3.701(2) 155 y
C7 H7A Cl1 1_565 0.98 2.78 3.695(2) 157 y
C4 H4A Cl1 2_756 0.99 2.76 3.698(2) 159 y
C4 H4B Cl1 1_565 0.99 2.72 3.609(2) 149 y
C6 H6 Cl1 2_757 0.95 2.64 3.545(2) 161 y
C3 H3 Cl1 2_756 0.95 2.57 3.454(2) 155 y

_cod_database_fobs_code 1546668
